data_7044176
loop_
_publ_author_name
'Georgopoulou, Anastasia N.'
'Al-Ameed, Karrar'
'Boudalis, Athanassios'
'Anagnostopoulos, Dimitrios F.'
'Psycharis, Vassilis'
'McGrady, John E.'
'Sanakis, Yiannis'
'Raptopoulou, Catherine P.'

_publ_section_title
;
 Site preferences in hetero-metallic [Fe9-xNix] clusters: a combined
 crystallographic, spectroscopic and theoretical analysis
;
_journal_name_full 'Dalton Trans.'
_journal_paper_doi 10.1039/C7DT02930F
_journal_year 2017
_chemical_formula_sum 'C77.33 H85.6 Fe1.19 N16.67 Ni7.81 O26.8'
_chemical_formula_weight 2202.34
_space_group_crystal_system tetragonal
_space_group_IT_number 126
_space_group_name_Hall '-P 4a 2bc'
_space_group_name_H-M_alt 'P 4/n n c'
_symmetry_space_group_name_Hall '-P 4a 2bc'
_symmetry_space_group_name_H-M 'P 4/n n c :2'
_atom_sites_solution_hydrogens mixed
_audit_creation_method SHELXL-2014/6
_audit_update_record
;
2017-09-08 deposited with the CCDC.
2017-09-11 downloaded from the CCDC.
;
_cell_angle_alpha 90
_cell_angle_beta 90
_cell_angle_gamma 90
_cell_formula_units_Z 6
_cell_length_a 25.4102(5)
_cell_length_b 25.4102(5)
_cell_length_c 25.5493(5)
_cell_measurement_reflns_used 39142
_cell_measurement_temperature 200(2)
_cell_measurement_theta_max 72.00
_cell_measurement_theta_min 6.51
_cell_volume 16496.6(6)
_computing_cell_refinement 'CrystalClear, Rigaku MSC, 2005'
_computing_data_collection 'CrystalClear, Rigaku MSC, 2005'
_computing_data_reduction 'CrystalClear, Rigaku MSC, 2005'
_computing_molecular_graphics 'Diamond ver.3.1'
_computing_publication_material 'publCIF J.Appl.Cryst. 2010, 43, 920'
_computing_structure_refinement 'SHELXL-2014/6 (Sheldrick, 2014)'
_computing_structure_solution 'SHELXL-2014/6 (Sheldrick, 2014)'
_diffrn_ambient_temperature 200(2)
_diffrn_measured_fraction_theta_full 0.862
_diffrn_measured_fraction_theta_max 0.918
_diffrn_measurement_device_type 'Rigaku R-AXIS SPIDER IPDS'
_diffrn_measurement_method '\q scans'
_diffrn_radiation_type CuK\a
_diffrn_radiation_wavelength 1.54178
_diffrn_reflns_av_R_equivalents 0.0617
_diffrn_reflns_av_unetI/netI 0.0495
_diffrn_reflns_Laue_measured_fraction_full 0.862
_diffrn_reflns_Laue_measured_fraction_max 0.918
_diffrn_reflns_limit_h_max 23
_diffrn_reflns_limit_h_min -26
_diffrn_reflns_limit_k_max 16
_diffrn_reflns_limit_k_min -26
_diffrn_reflns_limit_l_max 29
_diffrn_reflns_limit_l_min -30
_diffrn_reflns_number 51269
_diffrn_reflns_point_group_measured_fraction_full 0.862
_diffrn_reflns_point_group_measured_fraction_max 0.918
_diffrn_reflns_theta_full 67.679
_diffrn_reflns_theta_max 64.987
_diffrn_reflns_theta_min 6.508
_exptl_absorpt_coefficient_mu 3.220
_exptl_absorpt_correction_T_max 1.000
_exptl_absorpt_correction_T_min 0.726
_exptl_absorpt_correction_type numerical
_exptl_absorpt_process_details 'CrystalClear, Rigaku MSC, 2005'
_exptl_crystal_colour orange-red
_exptl_crystal_density_diffrn 1.330
_exptl_crystal_description parallelepiped
_exptl_crystal_F_000 6782
_exptl_crystal_size_max 0.62
_exptl_crystal_size_mid 0.57
_exptl_crystal_size_min 0.31
_platon_squeeze_details
;
TITL shelxl    P 4/n n c    R = 0.13
CELL   25.4102   25.4102   25.5493     90.00     90.00     90.00
SPGR P4/nnc
# Solvent Accessible Volume =      7955
# Electrons Found in S.A.V. =      1417
# Note: Atoms in Void are Labelled as Cxxx and Qxxx for all Others
C101 0.131 0.979 0.417 !       2.72 eA-3
C102 0.538 0.133 0.471 !       2.43 eA-3
C103 0.500 0.051 0.142 !       2.34 eA-3
C104 0.448 0.460 0.148 !       2.09 eA-3
C105 0.938 0.446 0.627 !       1.96 eA-3
C106 0.137 0.548 0.990 !       1.68 eA-3
C107 0.617 0.766 0.486 !       1.60 eA-3
C108 0.734 0.917 0.006 !       1.50 eA-3
C109 0.508 0.603 0.444 !       1.35 eA-3
C110 0.584 0.964 0.429 !       1.13 eA-3
C111 0.561 0.982 0.463 !       1.04 eA-3
C112 0.250 0.248 0.016 !       0.97 eA-3
Q113 0.330 0.876 0.178 !       0.96 eA-3
C114 0.778 0.916 0.067 !       0.95 eA-3
C115 0.924 0.835 0.204 !       0.94 eA-3
C116 0.751 0.952 0.030 !       0.93 eA-3
Q117 0.291 0.137 0.153 !       0.88 eA-3
Q118 0.272 0.679 0.320 !       0.87 eA-3
C119 0.250 0.252 0.641 !       0.87 eA-3
C120 0.910 0.920 0.087 !       0.83 eA-3
Q121 0.635 0.734 0.656 !       0.81 eA-3
Q122 0.171 0.683 0.183 !       0.80 eA-3
C123 0.891 0.625 0.316 !       0.80 eA-3
C124 0.874 0.907 0.364 !       0.78 eA-3
C125 0.640 0.914 0.228 !       0.77 eA-3
C126 0.595 0.842 0.345 !       0.72 eA-3
Q127 0.197 0.265 0.159 !       0.69 eA-3
Q128 0.276 0.781 0.247 !       0.69 eA-3
C129 0.097 0.094 0.891 !       0.69 eA-3
Q130 0.371 0.855 0.794 !       0.68 eA-3
C131 0.886 0.927 0.424 !       0.67 eA-3
C132 0.892 0.673 0.285 !       0.67 eA-3
C133 0.594 0.939 0.108 !       0.67 eA-3
C134 0.791 0.580 0.229 !       0.65 eA-3
Q135 0.233 0.627 0.181 !       0.65 eA-3
Q136 0.795 0.802 0.655 !       0.65 eA-3
C137 0.048 0.146 0.789 !       0.65 eA-3
Q138 0.627 0.293 0.297 !       0.64 eA-3
Q139 0.778 0.719 0.753 !       0.63 eA-3
Q140 0.685 0.151 0.199 !       0.63 eA-3
Q141 0.687 0.294 0.302 !       0.61 eA-3
C142 0.584 0.923 0.346 !       0.57 eA-3
C143 0.593 0.906 0.251 !       0.54 eA-3
C144 0.963 0.954 0.089 !       0.54 eA-3
C145 0.750 0.922 0.248 !       0.54 eA-3
C146 0.094 0.108 0.702 !       0.53 eA-3
C147 0.628 0.861 0.340 !       0.52 eA-3
Q148 0.208 0.945 0.092 !       0.52 eA-3
C149 0.702 0.625 0.105 !       0.52 eA-3
C150 0.791 0.607 0.243 !       0.52 eA-3
Q151 0.158 0.020 0.228 !       0.51 eA-3
;
_refine_diff_density_max 0.700
_refine_diff_density_min -0.410
_refine_diff_density_rms 0.065
_refine_ls_extinction_method none
_refine_ls_goodness_of_fit_ref 1.083
_refine_ls_hydrogen_treatment constr
_refine_ls_matrix_type full
_refine_ls_number_parameters 353
_refine_ls_number_reflns 6459
_refine_ls_number_restraints 0
_refine_ls_restrained_S_all 1.083
_refine_ls_R_factor_all 0.0800
_refine_ls_R_factor_gt 0.0633
_refine_ls_shift/su_max 0.005
_refine_ls_shift/su_mean 0.001
_refine_ls_structure_factor_coef Fsqd
_refine_ls_weighting_details 'w=1/[\s^2^(Fo^2^)+(0.1211P)^2^] where P=(Fo^2^+2Fc^2^)/3'
_refine_ls_weighting_scheme calc
_refine_ls_wR_factor_gt 0.1852
_refine_ls_wR_factor_ref 0.1969
_reflns_Friedel_coverage 0.000
_reflns_number_gt 4570
_reflns_number_total 6459
_reflns_threshold_expression 'I > 2\s(I)'
_cod_data_source_file c7dt02930f2.cif
_cod_data_source_block shelxl_CCDC2
_cod_original_cell_volume 16496.6(7)
_cod_original_formula_sum 'C77.33 H85.60 Fe1.19 N16.67 Ni7.81 O26.80'
_cod_database_code 7044176
_shelx_space_group_comment
;
The symmetry employed for this shelxl refinement is uniquely defined
by the following loop, which should always be used as a source of
symmetry information in preference to the above space-group names.
They are only intended as comments.
;
_platon_squeeze_void_probe_radius 1.20
_shelxl_version_number 2014/6

loop_
_space_group_symop_operation_xyz
'x, y, z'
'x, -y+1/2, -z+1/2'
'-x+1/2, -y+1/2, z'
'-x+1/2, y, -z+1/2'
'y, x, -z+1/2'
'y, -x+1/2, z'
'-y+1/2, x, z'
'-y+1/2, -x+1/2, -z+1/2'
'-x, -y, -z'
'-x, y-1/2, z-1/2'
'x-1/2, y-1/2, -z'
'x-1/2, -y, z-1/2'
'-y, -x, z-1/2'
'-y, x-1/2, -z'
'y-1/2, -x, -z'
'y-1/2, x-1/2, z-1/2'

loop_
_atom_site_label
_atom_site_type_symbol
_atom_site_fract_x
_atom_site_fract_y
_atom_site_fract_z
_atom_site_U_iso_or_equiv
_atom_site_adp_type
_atom_site_occupancy
_atom_site_site_symmetry_order
_atom_site_calc_flag
_atom_site_refinement_flags_posn
_atom_site_refinement_flags_adp
_atom_site_refinement_flags_occupancy
Fe1 Fe 0.7500 0.2500 0.7500 0.0596(4) Uani 0.78 4 d S T P
Ni1A Ni 0.7500 0.2500 0.7500 0.0596(4) Uani 0.22 4 d S T P
Ni1 Ni 0.79975(3) 0.15488(3) 0.68186(3) 0.0686(3) Uani 0.9487 1 d . . P
Fe1A Fe 0.79975(3) 0.15488(3) 0.68186(3) 0.0686(3) Uani 0.0513 1 d . . P
Ni2 Ni 0.68051(3) 0.15629(3) 0.69979(3) 0.0697(3) Uani 0.9487 1 d . . P
Fe2A Fe 0.68051(3) 0.15629(3) 0.69979(3) 0.0697(3) Uani 0.0513 1 d . . P
N1 N 0.82511(15) 0.19540(15) 0.61714(13) 0.0715(10) Uani 1 1 d . . .
O1 O 0.73950(11) 0.20648(12) 0.67360(10) 0.0661(8) Uani 1 1 d . . .
N11 N 0.88274(14) 0.30130(14) 0.67253(13) 0.0719(10) Uani 1 1 d . . .
O11 O 0.82700(12) 0.20652(11) 0.74021(10) 0.0644(7) Uani 1 1 d . . .
O21 O 0.77082(14) 0.09516(12) 0.63521(11) 0.0799(9) Uani 1 1 d . . .
O22 O 0.68363(13) 0.10796(13) 0.63837(12) 0.0852(9) Uani 1 1 d . . .
O31 O 0.62720(12) 0.10221(12) 0.72933(11) 0.0786(9) Uani 1 1 d . . .
O32 O 0.63453(13) 0.11109(12) 0.81525(11) 0.0806(9) Uani 1 1 d . . .
O61 O 0.7500 0.12966(16) 0.7500 0.0691(11) Uani 1 2 d S T P
C1 C 0.8661(2) 0.1828(2) 0.58575(18) 0.0851(14) Uani 1 1 d . . .
H1 H 0.8863 0.1524 0.5940 0.111 Uiso 1 1 calc R U .
C2 C 0.8798(2) 0.2116(2) 0.54283(18) 0.0975(17) Uani 1 1 d . . .
H2 H 0.9082 0.2010 0.5210 0.127 Uiso 1 1 calc R U .
C3 C 0.8511(2) 0.2566(2) 0.53207(19) 0.0881(15) Uani 1 1 d . . .
H3 H 0.8596 0.2774 0.5023 0.114 Uiso 1 1 calc R U .
C4 C 0.81097(19) 0.2712(2) 0.56386(16) 0.0757(13) Uani 1 1 d . . .
H4 H 0.7922 0.3029 0.5577 0.098 Uiso 1 1 calc R U .
C5 C 0.79751(19) 0.23823(19) 0.60638(16) 0.0706(12) Uani 1 1 d . . .
C6 C 0.7500 0.2500 0.6418(2) 0.0614(15) Uani 1 2 d S T P
C11 C 0.9133(2) 0.3133(2) 0.63112(17) 0.0848(14) Uani 1 1 d . . .
H11 H 0.9039 0.3420 0.6092 0.110 Uiso 1 1 calc R U .
C12 C 0.9583(2) 0.2847(3) 0.6198(2) 0.1016(18) Uani 1 1 d . . .
H12 H 0.9802 0.2946 0.5914 0.132 Uiso 1 1 calc R U .
C13 C 0.9708(2) 0.2415(2) 0.6504(2) 0.0957(17) Uani 1 1 d . . .
H13 H 1.0009 0.2207 0.6425 0.124 Uiso 1 1 calc R U .
C14 C 0.9394(2) 0.2293(2) 0.69217(18) 0.0844(14) Uani 1 1 d . . .
H14 H 0.9477 0.2002 0.7140 0.110 Uiso 1 1 calc R U .
C15 C 0.89533(18) 0.25981(18) 0.70226(16) 0.0668(12) Uani 1 1 d . . .
C16 C 0.8603(3) 0.2500 0.7500 0.0628(16) Uani 1 2 d S T P
C21 C 0.7236(3) 0.08522(19) 0.62213(16) 0.0752(13) Uani 1 1 d . . .
C22 C 0.7157(2) 0.04259(18) 0.58220(17) 0.0893(15) Uani 1 1 d . . .
H22A H 0.7499 0.0277 0.5725 0.134 Uiso 1 1 calc R U .
H22B H 0.6934 0.0149 0.5970 0.134 Uiso 1 1 calc R U .
H22C H 0.6987 0.0574 0.5511 0.134 Uiso 1 1 calc R U .
C31 C 0.61160(19) 0.09546(17) 0.7744(2) 0.0763(13) Uani 1 1 d . . .
C32 C 0.5599(2) 0.0670(2) 0.7835(2) 0.1059(18) Uani 1 1 d . . .
H32A H 0.5529 0.0648 0.8212 0.159 Uiso 1 1 calc R U .
H32B H 0.5313 0.0864 0.7664 0.159 Uiso 1 1 calc R U .
H32C H 0.5619 0.0315 0.7688 0.159 Uiso 1 1 calc R U .
Fe3 Fe 0.2500 0.2500 0.2500 0.0537(5) Uani 0.78 8 d S T P
Ni3A Ni 0.2500 0.2500 0.2500 0.0537(5) Uani 0.22 8 d S T P
Ni3 Ni 0.23720(3) 0.16583(3) 0.34397(2) 0.0654(3) Uani 0.9487 1 d . . P
Fe3A Fe 0.23720(3) 0.16583(3) 0.34397(2) 0.0654(3) Uani 0.0513 1 d . . P
N41 N 0.20955(14) 0.10263(14) 0.30304(14) 0.0702(10) Uani 1 1 d . . .
O41 O 0.20253(10) 0.18866(11) 0.20685(10) 0.0596(7) Uani 1 1 d . . .
O51 O 0.18281(14) 0.15076(14) 0.40059(12) 0.0888(10) Uani 1 1 d . . .
O52 O 0.12250(12) 0.21446(13) 0.38883(11) 0.0831(9) Uani 1 1 d . . .
O71 O 0.2500 0.2500 0.3694(2) 0.0757(17) Uani 1 4 d S T P
C41 C 0.2158(2) 0.0509(2) 0.3163(2) 0.0860(14) Uani 1 1 d . . .
H41 H 0.2362 0.0420 0.3461 0.112 Uiso 1 1 calc R U .
C42 C 0.1929(2) 0.01084(19) 0.2869(2) 0.0891(15) Uani 1 1 d . . .
H42 H 0.1961 -0.0248 0.2976 0.116 Uiso 1 1 calc R U .
C43 C 0.1658(2) 0.0233(2) 0.2426(2) 0.0898(15) Uani 1 1 d . . .
H43 H 0.1513 -0.0035 0.2212 0.117 Uiso 1 1 calc R U .
C44 C 0.15984(18) 0.07587(19) 0.22948(18) 0.0745(13) Uani 1 1 d . . .
H44 H 0.1408 0.0855 0.1989 0.097 Uiso 1 1 calc R U .
C45 C 0.18130(18) 0.11362(18) 0.26051(15) 0.0643(11) Uani 1 1 d . . .
C46 C 0.17278(17) 0.17278(17) 0.2500 0.0579(15) Uani 1 2 d S T P
C51 C 0.1383(2) 0.1714(2) 0.40744(18) 0.0785(13) Uani 1 1 d . . .
C52 C 0.1000(2) 0.1408(2) 0.4416(2) 0.1115(19) Uani 1 1 d . . .
H52A H 0.1168 0.1082 0.4536 0.167 Uiso 1 1 calc R U .
H52B H 0.0901 0.1622 0.4719 0.167 Uiso 1 1 calc R U .
H52C H 0.0685 0.1321 0.4212 0.167 Uiso 1 1 calc R U .
H61 H 0.7500 0.0950 0.7500 0.050 Uiso 1 2 d S . P
H71 H 0.2500 0.2500 0.4047 0.050 Uiso 1 4 d S . P

loop_
_atom_site_aniso_label
_atom_site_aniso_U_11
_atom_site_aniso_U_22
_atom_site_aniso_U_33
_atom_site_aniso_U_23
_atom_site_aniso_U_13
_atom_site_aniso_U_12
Fe1 0.0693(9) 0.0608(9) 0.0487(7) 0.000 0.000 0.000
Ni1A 0.0693(9) 0.0608(9) 0.0487(7) 0.000 0.000 0.000
Ni1 0.0824(6) 0.0654(5) 0.0580(4) -0.0030(3) 0.0025(3) 0.0040(4)
Fe1A 0.0824(6) 0.0654(5) 0.0580(4) -0.0030(3) 0.0025(3) 0.0040(4)
Ni2 0.0802(6) 0.0680(5) 0.0609(4) -0.0042(3) 0.0017(4) -0.0049(4)
Fe2A 0.0802(6) 0.0680(5) 0.0609(4) -0.0042(3) 0.0017(4) -0.0049(4)
N1 0.079(3) 0.073(3) 0.062(2) -0.0083(18) 0.0052(19) 0.003(2)
O1 0.077(2) 0.073(2) 0.0489(14) -0.0013(13) 0.0010(13) -0.0068(16)
N11 0.075(3) 0.081(3) 0.060(2) 0.0075(18) 0.0067(18) -0.010(2)
O11 0.070(2) 0.0665(19) 0.0567(15) 0.0008(13) 0.0031(13) -0.0034(16)
O21 0.097(2) 0.073(2) 0.0698(18) -0.0076(16) 0.0006(18) 0.0055(19)
O22 0.084(2) 0.087(2) 0.084(2) -0.0204(18) 0.0029(18) -0.002(2)
O31 0.089(2) 0.073(2) 0.073(2) -0.0044(16) 0.0044(17) -0.0104(17)
O32 0.089(2) 0.079(2) 0.074(2) 0.0043(16) 0.0003(17) -0.0085(19)
O61 0.084(3) 0.060(3) 0.063(2) 0.000 0.011(2) 0.000
C1 0.095(4) 0.091(4) 0.070(3) -0.006(3) 0.011(3) 0.007(3)
C2 0.107(4) 0.125(5) 0.061(3) -0.006(3) 0.018(3) -0.004(4)
C3 0.094(4) 0.105(4) 0.065(3) 0.004(3) 0.008(3) -0.012(3)
C4 0.094(4) 0.081(3) 0.052(2) 0.002(2) 0.007(2) -0.002(3)
C5 0.078(3) 0.084(3) 0.050(2) -0.005(2) 0.001(2) 0.001(3)
C6 0.070(4) 0.068(4) 0.047(3) 0.000 0.000 0.002(3)
C11 0.087(4) 0.101(4) 0.066(3) 0.005(3) 0.004(3) -0.006(3)
C12 0.098(4) 0.125(5) 0.081(3) -0.002(3) 0.011(3) -0.018(4)
C13 0.094(4) 0.114(5) 0.079(3) -0.004(3) 0.016(3) 0.010(3)
C14 0.080(4) 0.094(4) 0.079(3) -0.005(3) 0.003(3) 0.003(3)
C15 0.068(3) 0.069(3) 0.063(2) -0.001(2) 0.001(2) -0.006(2)
C16 0.071(4) 0.058(4) 0.060(3) 0.003(3) 0.000 0.000
C21 0.104(4) 0.062(3) 0.059(3) -0.003(2) -0.009(3) -0.009(3)
C22 0.115(4) 0.079(3) 0.074(3) -0.013(2) -0.003(3) 0.001(3)
C31 0.084(4) 0.052(3) 0.093(3) 0.004(3) -0.005(3) -0.003(2)
C32 0.097(4) 0.111(4) 0.110(4) 0.008(3) 0.007(3) -0.028(4)
Fe3 0.0561(7) 0.0561(7) 0.0489(9) 0.000 0.000 0.000
Ni3A 0.0561(7) 0.0561(7) 0.0489(9) 0.000 0.000 0.000
Ni3 0.0686(5) 0.0718(5) 0.0557(4) 0.0088(3) -0.0021(3) 0.0005(4)
Fe3A 0.0686(5) 0.0718(5) 0.0557(4) 0.0088(3) -0.0021(3) 0.0005(4)
N41 0.073(3) 0.063(3) 0.075(2) 0.0144(18) -0.0018(18) -0.0001(19)
O41 0.0614(18) 0.0630(18) 0.0546(14) -0.0006(13) -0.0025(12) -0.0022(14)
O51 0.088(2) 0.105(3) 0.074(2) 0.0289(18) 0.0078(18) 0.009(2)
O52 0.099(3) 0.079(2) 0.0714(19) 0.0109(16) 0.0210(17) 0.002(2)
O71 0.090(3) 0.090(3) 0.047(3) 0.000 0.000 0.000
C41 0.086(4) 0.074(4) 0.098(4) 0.019(3) -0.008(3) 0.004(3)
C42 0.095(4) 0.054(3) 0.118(4) 0.017(3) -0.008(3) -0.002(3)
C43 0.095(4) 0.079(4) 0.096(4) -0.005(3) -0.001(3) -0.012(3)
C44 0.085(3) 0.063(3) 0.076(3) 0.000(2) -0.007(2) -0.004(2)
C45 0.066(3) 0.069(3) 0.058(2) 0.008(2) -0.003(2) -0.003(2)
C46 0.059(2) 0.059(2) 0.056(3) 0.0014(19) -0.0014(19) -0.006(3)
C51 0.082(4) 0.090(4) 0.063(3) 0.005(3) 0.005(2) -0.001(3)
C52 0.096(4) 0.110(4) 0.129(5) 0.046(4) 0.035(4) 0.003(3)

loop_
_atom_type_symbol
_atom_type_description
_atom_type_scat_dispersion_real
_atom_type_scat_dispersion_imag
_atom_type_scat_source
C C 0.0181 0.0091 'International Tables Vol C Tables 4.2.6.8 and 6.1.1.4'
H H 0.0000 0.0000 'International Tables Vol C Tables 4.2.6.8 and 6.1.1.4'
N N 0.0311 0.0180 'International Tables Vol C Tables 4.2.6.8 and 6.1.1.4'
O O 0.0492 0.0322 'International Tables Vol C Tables 4.2.6.8 and 6.1.1.4'
Fe Fe -1.1336 3.1974 'International Tables Vol C Tables 4.2.6.8 and 6.1.1.4'
Ni Ni -3.0029 0.5091 'International Tables Vol C Tables 4.2.6.8 and 6.1.1.4'

loop_
_geom_angle_atom_site_label_1
_geom_angle_atom_site_label_2
_geom_angle_atom_site_label_3
_geom_angle
_geom_angle_site_symmetry_1
_geom_angle_site_symmetry_3
O1 Fe1 O1 60.48(15) 2_556 4_656
O1 Fe1 O1 121.38(15) 2_556 3_655
O1 Fe1 O1 166.44(14) 4_656 3_655
O1 Fe1 O1 166.44(14) 2_556 .
O1 Fe1 O1 121.38(15) 4_656 .
O1 Fe1 O1 60.47(15) 3_655 .
O1 Fe1 O11 76.55(10) 2_556 2_556
O1 Fe1 O11 92.38(10) 4_656 2_556
O1 Fe1 O11 75.77(10) 3_655 2_556
O1 Fe1 O11 115.91(9) . 2_556
O1 Fe1 O11 92.38(10) 2_556 4_656
O1 Fe1 O11 76.55(10) 4_656 4_656
O1 Fe1 O11 115.91(9) 3_655 4_656
O1 Fe1 O11 75.77(10) . 4_656
O11 Fe1 O11 167.30(12) 2_556 4_656
O1 Fe1 O11 75.77(10) 2_556 3_655
O1 Fe1 O11 115.91(9) 4_656 3_655
O1 Fe1 O11 76.55(10) 3_655 3_655
O1 Fe1 O11 92.38(10) . 3_655
O11 Fe1 O11 121.50(14) 2_556 3_655
O11 Fe1 O11 60.13(14) 4_656 3_655
O1 Fe1 O11 115.91(9) 2_556 .
O1 Fe1 O11 75.77(10) 4_656 .
O1 Fe1 O11 92.38(10) 3_655 .
O1 Fe1 O11 76.55(10) . .
O11 Fe1 O11 60.13(14) 2_556 .
O11 Fe1 O11 121.50(14) 4_656 .
O11 Fe1 O11 167.30(12) 3_655 .
O32 Ni1 O1 172.11(13) 4_656 .
O32 Ni1 N1 92.67(14) 4_656 .
O1 Ni1 N1 80.14(14) . .
O32 Ni1 O21 84.84(13) 4_656 .
O1 Ni1 O21 98.41(12) . .
N1 Ni1 O21 90.88(13) . .
O32 Ni1 O11 92.63(12) 4_656 .
O1 Ni1 O11 85.35(11) . .
N1 Ni1 O11 98.91(12) . .
O21 Ni1 O11 170.01(12) . .
O32 Ni1 O61 106.35(11) 4_656 .
O1 Ni1 O61 80.79(11) . .
N1 Ni1 O61 160.93(14) . .
O21 Ni1 O61 92.14(12) . .
O11 Ni1 O61 79.27(10) . .
O22 Ni2 O11 176.37(14) . 4_656
O22 Ni2 N11 95.00(14) . 3_655
O11 Ni2 N11 81.42(13) 4_656 3_655
O22 Ni2 O31 84.50(13) . .
O11 Ni2 O31 94.68(12) 4_656 .
N11 Ni2 O31 87.70(14) 3_655 .
O22 Ni2 O1 95.50(12) . .
O11 Ni2 O1 85.65(11) 4_656 .
N11 Ni2 O1 97.65(13) 3_655 .
O31 Ni2 O1 174.62(12) . .
O22 Ni2 O61 103.22(13) . .
O11 Ni2 O61 80.38(11) 4_656 .
N11 Ni2 O61 161.66(13) 3_655 .
O31 Ni2 O61 95.99(11) . .
O1 Ni2 O61 78.76(11) . .
C5 N1 C1 118.6(4) . .
C5 N1 Ni1 114.4(3) . .
C1 N1 Ni1 126.9(3) . .
C6 O1 Ni1 115.34(17) . .
C6 O1 Ni2 144.09(19) . .
Ni1 O1 Ni2 96.57(13) . .
C6 O1 Fe1 95.3(2) . .
Ni1 O1 Fe1 97.91(11) . .
Ni2 O1 Fe1 96.16(11) . .
C15 N11 C11 119.1(4) . .
C15 N11 Fe2A 114.0(3) . 3_655
C11 N11 Fe2A 126.7(3) . 3_655
C15 N11 Ni2 114.0(3) . 3_655
C11 N11 Ni2 126.7(3) . 3_655
Fe2A N11 Ni2 0.0 3_655 3_655
C16 O11 Fe2A 114.80(15) . 4_656
C16 O11 Ni2 114.80(15) . 4_656
Fe2A O11 Ni2 0.0 4_656 4_656
C16 O11 Ni1 144.10(18) . .
Fe2A O11 Ni1 96.51(12) 4_656 .
Ni2 O11 Ni1 96.51(12) 4_656 .
C16 O11 Fe1 96.7(3) . .
Fe2A O11 Fe1 98.29(12) 4_656 .
Ni2 O11 Fe1 98.29(12) 4_656 .
Ni1 O11 Fe1 95.64(11) . .
C21 O21 Ni1 129.3(3) . .
C21 O22 Ni2 125.7(3) . .
C31 O31 Ni2 130.1(3) . .
C31 O32 Fe1A 126.2(3) . 4_656
C31 O32 Ni1 126.2(3) . 4_656
Fe1A O32 Ni1 0.0 4_656 4_656
Fe1A O61 Ni1 0.0 4_656 4_656
Fe1A O61 Ni1 146.8 4_656 .
Ni1 O61 Ni1 146.8(2) 4_656 .
Fe1A O61 Ni2 85.16(6) 4_656 .
Ni1 O61 Ni2 85.16(6) 4_656 .
Ni1 O61 Ni2 85.14(6) . .
Fe1A O61 Fe2A 85.14(6) 4_656 4_656
Ni1 O61 Fe2A 85.14(6) 4_656 4_656
Ni1 O61 Fe2A 85.16(6) . 4_656
Ni2 O61 Fe2A 145.5 . 4_656
Fe1A O61 Ni2 85.14(6) 4_656 4_656
Ni1 O61 Ni2 85.14(6) 4_656 4_656
Ni1 O61 Ni2 85.16(6) . 4_656
Ni2 O61 Ni2 145.5(2) . 4_656
Fe2A O61 Ni2 0.0 4_656 4_656
Fe1A O61 H61 106.6 4_656 .
Ni1 O61 H61 106.6 4_656 .
Ni1 O61 H61 106.6 . .
Ni2 O61 H61 107.2 . .
Fe2A O61 H61 107.2 4_656 .
Ni2 O61 H61 107.2 4_656 .
N1 C1 C2 123.2(5) . .
N1 C1 H1 118.4 . .
C2 C1 H1 118.4 . .
C1 C2 C3 117.9(5) . .
C1 C2 H2 121.0 . .
C3 C2 H2 121.0 . .
C4 C3 C2 120.2(5) . .
C4 C3 H3 119.9 . .
C2 C3 H3 119.9 . .
C3 C4 C5 118.8(5) . .
C3 C4 H4 120.6 . .
C5 C4 H4 120.6 . .
N1 C5 C4 121.2(4) . .
N1 C5 C6 117.0(4) . .
C4 C5 C6 121.8(4) . .
O1 C6 O1 108.9(4) . 3_655
O1 C6 C5 110.2(2) . 3_655
O1 C6 C5 109.7(2) 3_655 3_655
O1 C6 C5 109.7(2) . .
O1 C6 C5 110.3(2) 3_655 .
C5 C6 C5 108.0(5) 3_655 .
N11 C11 C12 121.4(5) . .
N11 C11 H11 119.3 . .
C12 C11 H11 119.3 . .
C11 C12 C13 119.2(5) . .
C11 C12 H12 120.4 . .
C13 C12 H12 120.4 . .
C14 C13 C12 119.0(5) . .
C14 C13 H13 120.5 . .
C12 C13 H13 120.5 . .
C13 C14 C15 119.4(5) . .
C13 C14 H14 120.3 . .
C15 C14 H14 120.3 . .
N11 C15 C14 121.9(4) . .
N11 C15 C16 116.2(4) . .
C14 C15 C16 121.8(4) . .
O11 C16 O11 106.5(5) . 2_556
O11 C16 C15 111.2(2) . 2_556
O11 C16 C15 109.54(18) 2_556 2_556
O11 C16 C15 109.54(18) . .
O11 C16 C15 111.2(2) 2_556 .
C15 C16 C15 108.8(5) 2_556 .
O22 C21 O21 126.4(4) . .
O22 C21 C22 117.0(5) . .
O21 C21 C22 116.6(5) . .
C21 C22 H22A 109.5 . .
C21 C22 H22B 109.5 . .
H22A C22 H22B 109.5 . .
C21 C22 H22C 109.5 . .
H22A C22 H22C 109.5 . .
H22B C22 H22C 109.5 . .
O31 C31 O32 125.6(5) . .
O31 C31 C32 119.2(5) . .
O32 C31 C32 115.1(5) . .
C31 C32 H32A 109.5 . .
C31 C32 H32B 109.5 . .
H32A C32 H32B 109.5 . .
C31 C32 H32C 109.5 . .
H32A C32 H32C 109.5 . .
H32B C32 H32C 109.5 . .
O41 Fe3 O41 167.33(13) . 8
O41 Fe3 O41 60.07(13) . 5
O41 Fe3 O41 121.56(13) 8 5
O41 Fe3 O41 121.56(13) . 3
O41 Fe3 O41 60.07(13) 8 3
O41 Fe3 O41 167.33(13) 5 3
O41 Fe3 O41 115.43(13) . 2
O41 Fe3 O41 76.21(6) 8 2
O41 Fe3 O41 76.21(6) 5 2
O41 Fe3 O41 92.71(13) 3 2
O41 Fe3 O41 76.21(6) . 6
O41 Fe3 O41 115.43(13) 8 6
O41 Fe3 O41 92.71(13) 5 6
O41 Fe3 O41 76.21(6) 3 6
O41 Fe3 O41 60.07(13) 2 6
O41 Fe3 O41 92.71(13) . 4
O41 Fe3 O41 76.21(6) 8 4
O41 Fe3 O41 76.21(6) 5 4
O41 Fe3 O41 115.43(13) 3 4
O41 Fe3 O41 121.56(13) 2 4
O41 Fe3 O41 167.33(13) 6 4
O41 Fe3 O41 76.21(6) . 7
O41 Fe3 O41 92.71(13) 8 7
O41 Fe3 O41 115.43(13) 5 7
O41 Fe3 O41 76.21(6) 3 7
O41 Fe3 O41 167.33(13) 2 7
O41 Fe3 O41 121.56(13) 6 7
O41 Fe3 O41 60.07(13) 4 7
O52 Ni3 O41 173.55(12) 7 5
O52 Ni3 O51 84.64(12) 7 .
O41 Ni3 O51 97.41(12) 5 .
O52 Ni3 N41 94.11(14) 7 .
O41 Ni3 N41 79.85(12) 5 .
O51 Ni3 N41 88.99(15) . .
O52 Ni3 O41 93.35(11) 7 4
O41 Ni3 O41 85.41(14) 5 4
O51 Ni3 O41 172.11(13) . 4
N41 Ni3 O41 98.77(13) . 4
O52 Ni3 O71 105.48(13) 7 .
O41 Ni3 O71 80.53(12) 5 .
O51 Ni3 O71 94.10(14) . .
N41 Ni3 O71 160.37(14) . .
O41 Ni3 O71 79.06(12) 4 .
C45 N41 C41 117.7(4) . .
C45 N41 Ni3 116.0(3) . .
C41 N41 Ni3 126.2(3) . .
C46 O41 Fe3A 115.73(16) . 5
C46 O41 Ni3 115.73(16) . 5
Fe3A O41 Ni3 0.0 5 5
C46 O41 Fe3A 143.80(19) . 4
Fe3A O41 Fe3A 96.24(11) 5 4
Ni3 O41 Fe3A 96.24(11) 5 4
C46 O41 Ni3 143.80(19) . 4
Fe3A O41 Ni3 96.2 5 4
Ni3 O41 Ni3 96.24(11) 5 4
Fe3A O41 Ni3 0.0 4 4
C46 O41 Fe3 95.9(2) . .
Fe3A O41 Fe3 97.99(11) 5 .
Ni3 O41 Fe3 97.99(11) 5 .
Fe3A O41 Fe3 95.94(11) 4 .
Ni3 O41 Fe3 95.94(11) 4 .
C51 O51 Ni3 129.1(3) . .
C51 O52 Fe3A 125.0(3) . 6
C51 O52 Ni3 125.0(3) . 6
Fe3A O52 Ni3 0.0 6 6
Ni3 O71 Fe3A 85.3 . 6
Ni3 O71 Ni3 85.26(7) . 6
Fe3A O71 Ni3 0.0 6 6
Ni3 O71 Ni3 146.6(3) . 3
Fe3A O71 Ni3 85.3 6 3
Ni3 O71 Ni3 85.26(7) 6 3
Ni3 O71 Fe3A 146.6 . 3
Fe3A O71 Fe3A 85.26(7) 6 3
Ni3 O71 Fe3A 85.26(7) 6 3
Ni3 O71 Fe3A 0.00(3) 3 3
Ni3 O71 Fe3A 85.3 . 7
Fe3A O71 Fe3A 146.6(3) 6 7
Ni3 O71 Fe3A 146.6(3) 6 7
Ni3 O71 Fe3A 85.26(7) 3 7
Fe3A O71 Fe3A 85.26(7) 3 7
Ni3 O71 Ni3 85.26(7) . 7
Fe3A O71 Ni3 146.6 6 7
Ni3 O71 Ni3 146.6(3) 6 7
Ni3 O71 Ni3 85.26(7) 3 7
Fe3A O71 Ni3 85.3 3 7
Fe3A O71 Ni3 0.0 7 7
Ni3 O71 H71 106.7 . .
Fe3A O71 H71 106.7 6 .
Ni3 O71 H71 106.7 6 .
Ni3 O71 H71 106.7 3 .
Fe3A O71 H71 106.7 3 .
Fe3A O71 H71 106.7 7 .
Ni3 O71 H71 106.7 7 .
N41 C41 C42 121.4(5) . .
N41 C41 H41 119.3 . .
C42 C41 H41 119.3 . .
C43 C42 C41 119.3(5) . .
C43 C42 H42 120.4 . .
C41 C42 H42 120.4 . .
C42 C43 C44 118.8(5) . .
C42 C43 H43 120.6 . .
C44 C43 H43 120.6 . .
C45 C44 C43 119.7(5) . .
C45 C44 H44 120.2 . .
C43 C44 H44 120.2 . .
N41 C45 C44 123.0(4) . .
N41 C45 C46 115.0(4) . .
C44 C45 C46 122.0(4) . .
O41 C46 O41 108.1(5) 5 .
O41 C46 C45 110.47(19) 5 .
O41 C46 C45 110.07(19) . .
O41 C46 C45 110.07(19) 5 5
O41 C46 C45 110.47(19) . 5
C45 C46 C45 107.7(5) . 5
O52 C51 O51 126.5(5) . .
O52 C51 C52 117.3(5) . .
O51 C51 C52 116.2(5) . .
C51 C52 H52A 109.5 . .
C51 C52 H52B 109.5 . .
H52A C52 H52B 109.5 . .
C51 C52 H52C 109.5 . .
H52A C52 H52C 109.5 . .
H52B C52 H52C 109.5 . .

loop_
_geom_bond_atom_site_label_1
_geom_bond_atom_site_label_2
_geom_bond_distance
_geom_bond_site_symmetry_2
Fe1 O1 2.259(3) 2_556
Fe1 O1 2.259(3) 4_656
Fe1 O1 2.259(3) 3_655
Fe1 O1 2.259(3) .
Fe1 O11 2.261(3) 2_556
Fe1 O11 2.261(3) 4_656
Fe1 O11 2.261(3) 3_655
Fe1 O11 2.261(3) .
Ni1 O32 2.008(3) 4_656
Ni1 O1 2.027(3) .
Ni1 N1 2.052(4) .
Ni1 O21 2.065(3) .
Ni1 O11 2.103(3) .
Ni1 O61 2.2450(14) .
Ni2 O22 1.994(3) .
Ni2 O11 2.004(3) 4_656
Ni2 N11 2.056(4) 3_655
Ni2 O31 2.072(3) .
Ni2 O1 2.079(3) .
Ni2 O61 2.2850(15) .
N1 C5 1.324(5) .
N1 C1 1.353(5) .
O1 C6 1.398(4) .
N11 C15 1.338(5) .
N11 C11 1.348(5) .
N11 Fe2A 2.057(4) 3_655
N11 Ni2 2.057(4) 3_655
O11 C16 1.413(4) .
O11 Fe2A 2.004(3) 4_656
O11 Ni2 2.004(3) 4_656
O21 C21 1.271(6) .
O22 C21 1.240(6) .
O31 C31 1.230(5) .
O32 C31 1.259(5) .
O32 Fe1A 2.008(3) 4_656
O32 Ni1 2.008(3) 4_656
O61 Fe1A 2.2449(14) 4_656
O61 Ni1 2.2449(14) 4_656
O61 Fe2A 2.2851(15) 4_656
O61 Ni2 2.2851(15) 4_656
O61 H61 0.8807 .
C1 C2 1.364(7) .
C1 H1 0.9500 .
C2 C3 1.385(7) .
C2 H2 0.9500 .
C3 C4 1.356(6) .
C3 H3 0.9500 .
C4 C5 1.414(6) .
C4 H4 0.9500 .
C5 C6 1.538(6) .
C6 O1 1.399(4) 3_655
C6 C5 1.538(6) 3_655
C11 C12 1.384(7) .
C11 H11 0.9500 .
C12 C13 1.385(7) .
C12 H12 0.9500 .
C13 C14 1.369(7) .
C13 H13 0.9500 .
C14 C15 1.386(7) .
C14 H14 0.9500 .
C15 C16 1.531(6) .
C16 O11 1.413(4) 2_556
C16 C15 1.531(6) 2_556
C21 C22 1.501(6) .
C22 H22A 0.9800 .
C22 H22B 0.9800 .
C22 H22C 0.9800 .
C31 C32 1.518(6) .
C32 H32A 0.9800 .
C32 H32B 0.9800 .
C32 H32C 0.9800 .
Fe3 O41 2.258(3) .
Fe3 O41 2.258(3) 8
Fe3 O41 2.258(3) 5
Fe3 O41 2.258(3) 3
Fe3 O41 2.258(3) 2
Fe3 O41 2.258(3) 6
Fe3 O41 2.258(3) 4
Fe3 O41 2.258(3) 7
Ni3 O52 2.009(3) 7
Ni3 O41 2.019(3) 5
Ni3 O51 2.037(3) .
Ni3 N41 2.041(4) .
Ni3 O41 2.090(3) 4
Ni3 O71 2.2589(16) .
N41 C45 1.332(5) .
N41 C41 1.367(5) .
O41 C46 1.396(4) .
O41 Fe3A 2.019(3) 5
O41 Ni3 2.019(3) 5
O41 Fe3A 2.090(3) 4
O41 Ni3 2.090(3) 4
O51 C51 1.259(6) .
O52 C51 1.259(5) .
O52 Fe3A 2.009(3) 6
O52 Ni3 2.009(3) 6
O71 Fe3A 2.2589(16) 6
O71 Ni3 2.2589(16) 6
O71 Ni3 2.2589(16) 3
O71 Fe3A 2.2589(16) 3
O71 Fe3A 2.2589(16) 7
O71 Ni3 2.2589(16) 7
O71 H71 0.9021 .
C41 C42 1.392(7) .
C41 H41 0.9500 .
C42 C43 1.360(7) .
C42 H42 0.9500 .
C43 C44 1.386(7) .
C43 H43 0.9500 .
C44 C45 1.359(6) .
C44 H44 0.9500 .
C45 C46 1.542(6) .
C46 O41 1.396(4) 5
C46 C45 1.542(6) 5
C51 C52 1.519(6) .
C52 H52A 0.9800 .
C52 H52B 0.9800 .
C52 H52C 0.9800 .

loop_
_platon_squeeze_void_nr
_platon_squeeze_void_average_x
_platon_squeeze_void_average_y
_platon_squeeze_void_average_z
_platon_squeeze_void_volume
_platon_squeeze_void_count_electrons
_platon_squeeze_void_content
1 -0.010 -0.009 0.007 7981 1443 ' '
